data_4506775
loop_
_publ_author_name
'Ahmad, Musheer'
'Das, Raja'
'Lama, Prem'
'Poddar, Pankaj'
'Bharadwaj, Parimal K.'

_publ_section_title
;
 Synthesis, Characterization, and Magnetic Studies of Coordination
 Polymers with Co(II) and Mn(II) Ions
;
_journal_issue 9
_journal_name_full 'Crystal Growth &amp; Design'
_journal_page_first 4624
_journal_paper_doi 10.1021/cg300829c
_journal_volume 12
_journal_year 2012
_chemical_formula_moiety 'C41 H39 Mn3 N3 O17'
_chemical_formula_sum 'C41 H39 Mn3 N3 O17'
_chemical_formula_weight 1010.57
_chemical_name_systematic
;
 ?
;
_space_group_IT_number 15
_symmetry_cell_setting monoclinic
_symmetry_space_group_name_Hall '-C 2yc'
_symmetry_space_group_name_H-M 'C 1 2/c 1'
_atom_sites_solution_hydrogens geom
_atom_sites_solution_primary direct
_atom_sites_solution_secondary difmap
_audit_creation_method SHELXL-97
_cell_angle_alpha 90.000
_cell_angle_beta 90.194(5)
_cell_angle_gamma 90.000
_cell_formula_units_Z 4
_cell_length_a 19.194(6)
_cell_length_b 10.022(4)
_cell_length_c 21.904(5)
_cell_measurement_reflns_used 999
_cell_measurement_temperature 100(2)
_cell_measurement_theta_max 26.00
_cell_measurement_theta_min 2.12
_cell_volume 4213(2)
_computing_cell_refinement 'SAINT 6.45 ( Bruker, 2003)'
_computing_data_collection 'SMART 5.628 (Bruker, 2003)'
_computing_data_reduction 'SAINT 6.45 ( Bruker, 2003)'
_computing_structure_refinement 'SHELXL-97 (Sheldrick, 1997)'
_computing_structure_solution SIR-97
_diffrn_ambient_temperature 100(2)
_diffrn_measured_fraction_theta_full 0.989
_diffrn_measured_fraction_theta_max 0.989
_diffrn_measurement_device_type 'BRUKER SMART APEX'
_diffrn_measurement_method /w-scans
_diffrn_radiation_monochromator graphite
_diffrn_radiation_source 'fine-focus sealed tube'
_diffrn_radiation_type MoK\a
_diffrn_radiation_wavelength 0.71073
_diffrn_reflns_av_R_equivalents 0.0643
_diffrn_reflns_av_sigmaI/netI 0.0695
_diffrn_reflns_limit_h_max 21
_diffrn_reflns_limit_h_min -23
_diffrn_reflns_limit_k_max 12
_diffrn_reflns_limit_k_min -12
_diffrn_reflns_limit_l_max 27
_diffrn_reflns_limit_l_min -12
_diffrn_reflns_number 11237
_diffrn_reflns_theta_full 26.00
_diffrn_reflns_theta_max 26.00
_diffrn_reflns_theta_min 2.12
_exptl_absorpt_coefficient_mu 0.965
_exptl_absorpt_correction_T_max 0.8930
_exptl_absorpt_correction_T_min 0.8157
_exptl_absorpt_correction_type empirical
_exptl_absorpt_process_details SADABS
_exptl_crystal_colour colorless
_exptl_crystal_density_diffrn 1.593
_exptl_crystal_density_method 'not measured'
_exptl_crystal_description block
_exptl_crystal_F_000 2068
_exptl_crystal_size_max 0.22
_exptl_crystal_size_mid 0.16
_exptl_crystal_size_min 0.12
_refine_diff_density_max 0.808
_refine_diff_density_min -0.641
_refine_diff_density_rms 0.147
_refine_ls_extinction_method none
_refine_ls_goodness_of_fit_ref 1.120
_refine_ls_hydrogen_treatment constr
_refine_ls_matrix_type full
_refine_ls_number_parameters 299
_refine_ls_number_reflns 4095
_refine_ls_number_restraints 2
_refine_ls_restrained_S_all 1.124
_refine_ls_R_factor_all 0.0716
_refine_ls_R_factor_gt 0.0500
_refine_ls_shift/su_max 0.001
_refine_ls_shift/su_mean 0.000
_refine_ls_structure_factor_coef Fsqd
_refine_ls_weighting_details 'calc w=1/[\s^2^(Fo^2^)+(0.0859P)^2^+0.2576P] where P=(Fo^2^+2Fc^2^)/3'
_refine_ls_weighting_scheme calc
_refine_ls_wR_factor_gt 0.1206
_refine_ls_wR_factor_ref 0.1600
_reflns_number_gt 3138
_reflns_number_total 4095
_reflns_threshold_expression >2sigma(I)
_cod_data_source_file cg300829c_si_002.cif
_cod_data_source_block Compound4
_cod_depositor_comments
;
The following automatic conversions were performed:

'_symmetry_cell_setting' value 'Monoclinic' changed to 'monoclinic'
according to /home/saulius/struct/CIF-dictionaries/cif_core.dic
dictionary named 'cif_core.dic' version 2.4.2 from 2011-04-26.

Automatic conversion script
Id: cif_fix_values 1891 2012-01-12 08:04:46Z andrius 
;
_cod_original_cell_volume 4213(3)
_cod_original_sg_symbol_H-M C2/c
_cod_database_code 4506775

loop_
_symmetry_equiv_pos_as_xyz
'x, y, z'
'-x, y, -z+1/2'
'x+1/2, y+1/2, z'
'-x+1/2, y+1/2, -z+1/2'
'-x, -y, -z'
'x, -y, z-1/2'
'-x+1/2, -y+1/2, -z'
'x+1/2, -y+1/2, z-1/2'

loop_
_atom_site_label
_atom_site_type_symbol
_atom_site_fract_x
_atom_site_fract_y
_atom_site_fract_z
_atom_site_U_iso_or_equiv
_atom_site_adp_type
_atom_site_occupancy
_atom_site_symmetry_multiplicity
_atom_site_calc_flag
_atom_site_refinement_flags
Mn1 Mn 0.40499(3) 0.45051(5) 0.51452(3) 0.0149(2) Uani 1 1 d .
Mn2 Mn 0.2500 0.2500 0.5000 0.0147(2) Uani 1 2 d S
O1 O 0.42607(13) 0.2810(2) 0.46152(13) 0.0167(6) Uani 1 1 d .
O2 O 0.34140(13) 0.1363(2) 0.48476(13) 0.0191(6) Uani 1 1 d .
O3 O 0.40381(13) -0.3426(3) 0.49302(13) 0.0190(6) Uani 1 1 d .
O4 O 0.49610(13) -0.4161(2) 0.44251(13) 0.0184(6) Uani 1 1 d .
O5 O 0.58998(14) 0.0063(3) 0.33836(14) 0.0234(7) Uani 1 1 d .
O6 O 0.85446(14) 0.0294(3) 0.09924(14) 0.0228(7) Uani 1 1 d .
O7 O 0.78363(14) 0.2055(3) 0.08939(13) 0.0221(6) Uani 1 1 d .
O8 O 0.29979(13) 0.4416(2) 0.46521(14) 0.0196(6) Uani 1 1 d .
O9 O 1.0000 0.1829(7) 0.2500 0.145(5) Uani 1 2 d SD
N1 N 0.26773(17) 0.6236(3) 0.40935(19) 0.0296(9) Uani 1 1 d .
N2 N 1.0000 -0.0406(5) 0.2500 0.0392(15) Uani 1 2 d S
C1 C 0.40063(19) 0.1654(4) 0.46375(18) 0.0150(8) Uani 1 1 d .
C2 C 0.44375(19) 0.0516(4) 0.43977(18) 0.0142(8) Uani 1 1 d .
C3 C 0.42783(18) -0.0783(4) 0.45657(18) 0.0146(8) Uani 1 1 d .
H3 H 0.3895 -0.0953 0.4813 0.018 Uiso 1 1 calc R
C4 C 0.46922(18) -0.1825(4) 0.43637(18) 0.0148(8) Uani 1 1 d .
C5 C 0.45590(19) -0.3218(4) 0.45871(18) 0.0159(8) Uani 1 1 d .
C6 C 0.52372(19) -0.1590(4) 0.39656(18) 0.0165(8) Uani 1 1 d .
H6 H 0.5507 -0.2294 0.3823 0.020 Uiso 1 1 calc R
C7 C 0.5376(2) -0.0286(4) 0.37812(19) 0.0174(8) Uani 1 1 d .
C8 C 0.49899(19) 0.0769(4) 0.40137(18) 0.0162(8) Uani 1 1 d .
H8 H 0.5103 0.1643 0.3911 0.019 Uiso 1 1 calc R
C9 C 0.6270(2) -0.1010(4) 0.3104(2) 0.0252(10) Uani 1 1 d .
H9A H 0.5944 -0.1631 0.2918 0.030 Uiso 1 1 calc R
H9B H 0.6542 -0.1486 0.3407 0.030 Uiso 1 1 calc R
C10 C 0.6743(2) -0.0430(4) 0.2622(2) 0.0214(9) Uani 1 1 d .
C11 C 0.7430(2) -0.0853(4) 0.2573(2) 0.0216(9) Uani 1 1 d .
H11 H 0.7607 -0.1456 0.2856 0.026 Uiso 1 1 calc R
C12 C 0.7855(2) -0.0388(4) 0.2106(2) 0.0213(9) Uani 1 1 d .
H12 H 0.8311 -0.0696 0.2074 0.026 Uiso 1 1 calc R
C13 C 0.7601(2) 0.0533(4) 0.16870(18) 0.0170(8) Uani 1 1 d .
C14 C 0.6915(2) 0.0983(4) 0.17499(19) 0.0214(9) Uani 1 1 d .
H14 H 0.6743 0.1621 0.1480 0.026 Uiso 1 1 calc R
C15 C 0.6488(2) 0.0495(4) 0.2206(2) 0.0227(9) Uani 1 1 d .
H15 H 0.6030 0.0787 0.2233 0.027 Uiso 1 1 calc R
C16 C 0.8027(2) 0.0995(4) 0.11539(19) 0.0181(9) Uani 1 1 d .
C17 C 0.2600(2) 0.5374(4) 0.4528(2) 0.0294(11) Uani 1 1 d .
H17 H 0.2209 0.5475 0.4774 0.035 Uiso 1 1 calc R
C18 C 0.3251(3) 0.6195(5) 0.3659(2) 0.0355(11) Uani 1 1 d .
H18A H 0.3517 0.5394 0.3720 0.053 Uiso 1 1 calc R
H18B H 0.3546 0.6958 0.3719 0.053 Uiso 1 1 calc R
H18C H 0.3068 0.6206 0.3250 0.053 Uiso 1 1 calc R
C19 C 0.2179(3) 0.7329(5) 0.4014(3) 0.0576(18) Uani 1 1 d .
H19A H 0.1849 0.7316 0.4342 0.086 Uiso 1 1 calc R
H19B H 0.1937 0.7221 0.3632 0.086 Uiso 1 1 calc R
H19C H 0.2423 0.8165 0.4014 0.086 Uiso 1 1 calc R
C20 C 0.9885(7) 0.0852(9) 0.2252(5) 0.048(3) Uani 0.50 1 d PD
C21 C 0.9961(4) -0.1113(11) 0.3052(3) 0.105(3) Uani 1 1 d .
H21A H 1.0005 -0.0504 0.3388 0.158 Uiso 1 1 calc R
H21B H 1.0330 -0.1758 0.3069 0.158 Uiso 1 1 calc R
H21C H 0.9520 -0.1562 0.3075 0.158 Uiso 1 1 calc R
H21 H 0.9863 0.0631 0.1834 0.050 Uiso 0.50 1 d PD

loop_
_atom_site_aniso_label
_atom_site_aniso_U_11
_atom_site_aniso_U_22
_atom_site_aniso_U_33
_atom_site_aniso_U_23
_atom_site_aniso_U_13
_atom_site_aniso_U_12
Mn1 0.0113(3) 0.0100(3) 0.0232(4) -0.0003(2) 0.0061(2) 0.0003(2)
Mn2 0.0101(4) 0.0113(4) 0.0228(5) -0.0001(3) 0.0051(3) 0.0005(3)
O1 0.0139(13) 0.0118(13) 0.0243(15) -0.0026(12) 0.0024(11) 0.0004(10)
O2 0.0127(13) 0.0135(13) 0.0311(17) 0.0009(12) 0.0072(12) 0.0020(10)
O3 0.0128(13) 0.0154(13) 0.0287(16) 0.0040(12) 0.0052(12) -0.0020(10)
O4 0.0162(13) 0.0115(13) 0.0276(16) -0.0018(12) -0.0009(12) 0.0031(10)
O5 0.0236(15) 0.0148(13) 0.0321(18) 0.0032(13) 0.0199(13) 0.0026(11)
O6 0.0165(14) 0.0268(15) 0.0250(16) 0.0018(13) 0.0086(12) -0.0013(11)
O7 0.0245(15) 0.0179(14) 0.0239(16) -0.0014(13) 0.0041(12) -0.0046(12)
O8 0.0122(13) 0.0123(13) 0.0344(17) 0.0026(12) 0.0033(12) 0.0000(10)
O9 0.263(13) 0.040(4) 0.131(8) 0.000 -0.126(8) 0.000
N1 0.0169(17) 0.0218(18) 0.050(3) 0.0154(19) -0.0024(17) -0.0022(14)
N2 0.049(4) 0.024(3) 0.044(4) 0.000 0.005(3) 0.000
C1 0.0122(18) 0.0153(19) 0.015(2) 0.0022(16) 0.0030(15) 0.0007(14)
C2 0.0103(17) 0.0152(19) 0.017(2) -0.0007(16) -0.0001(15) 0.0016(13)
C3 0.0074(17) 0.0178(19) 0.019(2) 0.0000(16) 0.0039(15) -0.0032(14)
C4 0.0095(17) 0.0146(18) 0.020(2) -0.0019(16) -0.0016(15) -0.0026(14)
C5 0.0133(18) 0.0150(19) 0.019(2) 0.0009(16) -0.0014(16) -0.0035(14)
C6 0.0142(18) 0.0142(18) 0.021(2) -0.0023(16) 0.0027(16) 0.0034(14)
C7 0.0150(19) 0.0190(19) 0.018(2) 0.0033(17) 0.0080(16) 0.0006(14)
C8 0.0155(19) 0.0138(18) 0.019(2) 0.0038(16) 0.0011(16) -0.0004(14)
C9 0.027(2) 0.018(2) 0.030(2) 0.0021(19) 0.0168(19) 0.0062(17)
C10 0.024(2) 0.0136(19) 0.027(2) -0.0010(18) 0.0108(18) -0.0014(15)
C11 0.021(2) 0.017(2) 0.027(2) 0.0049(18) 0.0035(18) 0.0058(15)
C12 0.0124(19) 0.023(2) 0.028(2) 0.0005(18) 0.0044(17) 0.0041(15)
C13 0.018(2) 0.0135(19) 0.019(2) -0.0013(16) 0.0090(16) -0.0021(14)
C14 0.021(2) 0.021(2) 0.022(2) 0.0014(18) 0.0029(17) 0.0039(16)
C15 0.015(2) 0.027(2) 0.027(2) 0.0028(19) 0.0080(17) 0.0072(16)
C16 0.0182(19) 0.0154(19) 0.021(2) -0.0033(17) 0.0044(17) -0.0059(15)
C17 0.016(2) 0.018(2) 0.054(3) 0.006(2) 0.013(2) 0.0008(16)
C18 0.037(3) 0.038(3) 0.028(3) 0.003(2) 0.007(2) -0.007(2)
C19 0.034(3) 0.035(3) 0.098(5) 0.035(3) 0.008(3) 0.015(2)
C20 0.070(8) 0.022(5) 0.045(7) -0.006(5) 0.000(6) 0.006(5)
C21 0.074(5) 0.198(10) 0.044(4) 0.045(6) 0.015(4) -0.010(6)

loop_
_atom_type_symbol
_atom_type_description
_atom_type_scat_dispersion_real
_atom_type_scat_dispersion_imag
_atom_type_scat_source
C C 0.0033 0.0016 'International Tables Vol C Tables 4.2.6.8 and 6.1.1.4'
H H 0.0000 0.0000 'International Tables Vol C Tables 4.2.6.8 and 6.1.1.4'
O O 0.0106 0.0060 'International Tables Vol C Tables 4.2.6.8 and 6.1.1.4'
Mn Mn 0.3368 0.7283 'International Tables Vol C Tables 4.2.6.8 and 6.1.1.4'
N N 0.0061 0.0033 'International Tables Vol C Tables 4.2.6.8 and 6.1.1.4'

loop_
_geom_angle_atom_site_label_1
_geom_angle_atom_site_label_2
_geom_angle_atom_site_label_3
_geom_angle
_geom_angle_site_symmetry_1
_geom_angle_site_symmetry_3
O1 Mn1 O6 130.94(11) . 8_456
O1 Mn1 O3 131.98(11) . 1_565
O6 Mn1 O3 95.59(11) 8_456 1_565
O1 Mn1 O4 86.59(10) . 5_656
O6 Mn1 O4 92.19(11) 8_456 5_656
O3 Mn1 O4 105.24(10) 1_565 5_656
O1 Mn1 O8 83.03(10) . .
O6 Mn1 O8 90.65(11) 8_456 .
O3 Mn1 O8 85.69(10) 1_565 .
O4 Mn1 O8 168.37(9) 5_656 .
O7 Mn2 O7 180.0 8_456 2_655
O7 Mn2 O2 89.49(11) 8_456 7_556
O7 Mn2 O2 90.51(11) 2_655 7_556
O7 Mn2 O2 90.51(11) 8_456 .
O7 Mn2 O2 89.49(11) 2_655 .
O2 Mn2 O2 180.00(15) 7_556 .
O7 Mn2 O8 89.71(11) 8_456 7_556
O7 Mn2 O8 90.29(11) 2_655 7_556
O2 Mn2 O8 93.00(10) 7_556 7_556
O2 Mn2 O8 87.00(10) . 7_556
O7 Mn2 O8 90.29(11) 8_456 .
O7 Mn2 O8 89.71(11) 2_655 .
O2 Mn2 O8 87.00(10) 7_556 .
O2 Mn2 O8 93.00(10) . .
O8 Mn2 O8 180.00(14) 7_556 .
C1 O1 Mn1 130.4(2) . .
C1 O2 Mn2 132.9(2) . .
C5 O3 Mn1 106.5(2) . 1_545
C5 O4 Mn1 122.3(2) . 5_656
C7 O5 C9 116.4(3) . .
C16 O6 Mn1 123.8(3) . 8
C16 O7 Mn2 133.3(3) . 2_655
C17 O8 Mn2 117.5(2) . .
C17 O8 Mn1 127.4(3) . .
Mn2 O8 Mn1 104.21(11) . .
C20 O9 C20 61.7(11) 2_755 .
C17 N1 C18 123.4(4) . .
C17 N1 C19 120.7(4) . .
C18 N1 C19 115.9(4) . .
C20 N2 C20 49.8(8) 2_755 .
C20 N2 C21 97.5(6) 2_755 .
C20 N2 C21 141.8(7) . .
C20 N2 C21 141.8(7) 2_755 2_755
C20 N2 C21 97.5(6) . 2_755
C21 N2 C21 119.3(10) . 2_755
O1 C1 O2 125.2(3) . .
O1 C1 C2 118.1(3) . .
O2 C1 C2 116.7(3) . .
C8 C2 C3 120.3(3) . .
C8 C2 C1 119.9(3) . .
C3 C2 C1 119.8(3) . .
C4 C3 C2 119.7(3) . .
C6 C4 C3 120.5(3) . .
C6 C4 C5 119.6(3) . .
C3 C4 C5 119.9(3) . .
O3 C5 O4 121.5(3) . .
O3 C5 C4 118.8(3) . .
O4 C5 C4 119.7(3) . .
C4 C6 C7 119.2(3) . .
O5 C7 C8 115.5(3) . .
O5 C7 C6 124.2(3) . .
C8 C7 C6 120.3(3) . .
C2 C8 C7 119.7(3) . .
O5 C9 C10 108.1(3) . .
C11 C10 C15 119.0(4) . .
C11 C10 C9 120.7(4) . .
C15 C10 C9 120.2(4) . .
C10 C11 C12 121.0(4) . .
C13 C12 C11 120.2(4) . .
C12 C13 C14 118.5(4) . .
C12 C13 C16 121.9(3) . .
C14 C13 C16 119.5(4) . .
C15 C14 C13 121.2(4) . .
C14 C15 C10 120.1(4) . .
O7 C16 O6 124.6(4) . .
O7 C16 C13 116.9(3) . .
O6 C16 C13 118.4(3) . .
O8 C17 N1 126.7(4) . .
O9 C20 C20 59.1(5) . 2_755
O9 C20 N2 124.2(9) . .
C20 C20 N2 65.1(4) 2_755 .

loop_
_geom_bond_atom_site_label_1
_geom_bond_atom_site_label_2
_geom_bond_distance
_geom_bond_site_symmetry_2
Mn1 O1 2.097(3) .
Mn1 O6 2.106(3) 8_456
Mn1 O3 2.126(3) 1_565
Mn1 O4 2.144(3) 5_656
Mn1 O8 2.288(3) .
Mn2 O7 2.107(3) 8_456
Mn2 O7 2.107(3) 2_655
Mn2 O2 2.120(2) 7_556
Mn2 O2 2.120(2) .
Mn2 O8 2.277(3) 7_556
Mn2 O8 2.277(3) .
O1 C1 1.259(4) .
O2 C1 1.262(4) .
O3 C5 1.270(4) .
O3 Mn1 2.126(3) 1_545
O4 C5 1.272(4) .
O4 Mn1 2.144(3) 5_656
O5 C7 1.377(5) .
O5 C9 1.428(5) .
O6 C16 1.267(5) .
O6 Mn1 2.106(3) 8
O7 C16 1.260(5) .
O7 Mn2 2.107(3) 2_655
O8 C17 1.257(5) .
O9 C20 1.141(9) 2_755
O9 C20 1.141(9) .
N1 C17 1.294(6) .
N1 C18 1.459(6) .
N1 C19 1.464(6) .
N2 C20 1.389(11) 2_755
N2 C20 1.389(11) .
N2 C21 1.403(7) .
N2 C21 1.403(7) 2_755
C1 C2 1.505(5) .
C2 C8 1.379(5) .
C2 C3 1.387(5) .
C3 C4 1.386(5) .
C4 C6 1.384(5) .
C4 C5 1.502(5) .
C6 C7 1.394(5) .
C7 C8 1.389(5) .
C9 C10 1.511(5) .
C10 C11 1.388(6) .
C10 C15 1.388(6) .
C11 C12 1.392(6) .
C12 C13 1.389(6) .
C13 C14 1.399(5) .
C13 C16 1.501(5) .
C14 C15 1.383(6) .
C20 C20 1.17(2) 2_755

loop_
_geom_torsion_atom_site_label_1
_geom_torsion_atom_site_label_2
_geom_torsion_atom_site_label_3
_geom_torsion_atom_site_label_4
_geom_torsion
_geom_torsion_site_symmetry_1
_geom_torsion_site_symmetry_4
O6 Mn1 O1 C1 16.6(4) 8_456 .
O3 Mn1 O1 C1 -146.0(3) 1_565 .
O4 Mn1 O1 C1 106.5(3) 5_656 .
O8 Mn1 O1 C1 -68.2(3) . .
O7 Mn2 O2 C1 -90.8(4) 8_456 .
O7 Mn2 O2 C1 89.2(4) 2_655 .
O2 Mn2 O2 C1 55(43) 7_556 .
O8 Mn2 O2 C1 179.5(4) 7_556 .
O8 Mn2 O2 C1 -0.5(4) . .
O7 Mn2 O8 C17 -104.4(3) 8_456 .
O7 Mn2 O8 C17 75.6(3) 2_655 .
O2 Mn2 O8 C17 -14.9(3) 7_556 .
O2 Mn2 O8 C17 165.1(3) . .
O8 Mn2 O8 C17 68(100) 7_556 .
O7 Mn2 O8 Mn1 42.47(12) 8_456 .
O7 Mn2 O8 Mn1 -137.53(12) 2_655 .
O2 Mn2 O8 Mn1 131.94(12) 7_556 .
O2 Mn2 O8 Mn1 -48.06(12) . .
O8 Mn2 O8 Mn1 -145(100) 7_556 .
O1 Mn1 O8 C17 -151.2(4) . .
O6 Mn1 O8 C17 77.6(4) 8_456 .
O3 Mn1 O8 C17 -18.0(4) 1_565 .
O4 Mn1 O8 C17 -178.2(5) 5_656 .
O1 Mn1 O8 Mn2 66.36(12) . .
O6 Mn1 O8 Mn2 -64.85(12) 8_456 .
O3 Mn1 O8 Mn2 -160.40(12) 1_565 .
O4 Mn1 O8 Mn2 39.4(6) 5_656 .
Mn1 O1 C1 O2 24.7(6) . .
Mn1 O1 C1 C2 -155.1(3) . .
Mn2 O2 C1 O1 20.7(6) . .
Mn2 O2 C1 C2 -159.5(3) . .
O1 C1 C2 C8 -18.2(6) . .
O2 C1 C2 C8 161.9(4) . .
O1 C1 C2 C3 161.6(4) . .
O2 C1 C2 C3 -18.3(5) . .
C8 C2 C3 C4 2.3(6) . .
C1 C2 C3 C4 -177.5(3) . .
C2 C3 C4 C6 -4.0(6) . .
C2 C3 C4 C5 174.8(3) . .
Mn1 O3 C5 O4 1.5(4) 1_545 .
Mn1 O3 C5 C4 -179.4(3) 1_545 .
Mn1 O4 C5 O3 -100.6(4) 5_656 .
Mn1 O4 C5 C4 80.3(4) 5_656 .
C6 C4 C5 O3 -176.9(4) . .
C3 C4 C5 O3 4.3(5) . .
C6 C4 C5 O4 2.3(6) . .
C3 C4 C5 O4 -176.5(4) . .
C3 C4 C6 C7 1.6(6) . .
C5 C4 C6 C7 -177.2(4) . .
C9 O5 C7 C8 -175.4(4) . .
C9 O5 C7 C6 6.4(6) . .
C4 C6 C7 O5 -179.4(4) . .
C4 C6 C7 C8 2.5(6) . .
C3 C2 C8 C7 1.8(6) . .
C1 C2 C8 C7 -178.4(4) . .
O5 C7 C8 C2 177.6(4) . .
C6 C7 C8 C2 -4.2(6) . .
C7 O5 C9 C10 172.0(4) . .
O5 C9 C10 C11 135.0(4) . .
O5 C9 C10 C15 -47.8(5) . .
C15 C10 C11 C12 -1.5(6) . .
C9 C10 C11 C12 175.7(4) . .
C10 C11 C12 C13 1.3(6) . .
C11 C12 C13 C14 0.4(6) . .
C11 C12 C13 C16 -176.1(4) . .
C12 C13 C14 C15 -2.0(6) . .
C16 C13 C14 C15 174.6(4) . .
C13 C14 C15 C10 1.8(6) . .
C11 C10 C15 C14 0.0(6) . .
C9 C10 C15 C14 -177.3(4) . .
Mn2 O7 C16 O6 60.5(5) 2_655 .
Mn2 O7 C16 C13 -118.7(4) 2_655 .
Mn1 O6 C16 O7 -14.8(5) 8 .
Mn1 O6 C16 C13 164.4(3) 8 .
C12 C13 C16 O7 -162.3(4) . .
C14 C13 C16 O7 21.2(5) . .
C12 C13 C16 O6 18.4(6) . .
C14 C13 C16 O6 -158.0(4) . .
Mn2 O8 C17 N1 -145.0(4) . .
Mn1 O8 C17 N1 76.8(6) . .
C18 N1 C17 O8 1.7(8) . .
C19 N1 C17 O8 -178.3(5) . .
C20 O9 C20 N2 0.000(3) 2_755 .
C20 N2 C20 O9 0.000(3) 2_755 .
C21 N2 C20 O9 37.2(19) . .
C21 N2 C20 O9 -157.9(11) 2_755 .
C21 N2 C20 C20 37.2(19) . 2_755
C21 N2 C20 C20 -157.9(11) 2_755 2_755
